data_7225812
loop_
_publ_author_name
'Batisai, Eustina'
'Su, Hong'
'Nassimbeni, Luigi R.'

_publ_section_title
;
 Synergism in host--guest selectivity of picolinium chlorides by
 triphenylsilanol and triphenylmethanol
;
_journal_issue 31
_journal_name_full CrystEngComm
_journal_page_first 5952
_journal_paper_doi 10.1039/C6CE01233G
_journal_volume 18
_journal_year 2016
_chemical_formula_moiety 'C18 H16 O Si, C6 H8 N, Cl'
_chemical_formula_sum 'C24 H24 Cl N O Si'
_chemical_formula_weight 405.98
_chemical_name_systematic
; 
 ? 
;
_space_group_IT_number 2
_symmetry_cell_setting triclinic
_symmetry_space_group_name_Hall '-P 1'
_symmetry_space_group_name_H-M 'P -1'
_atom_sites_solution_hydrogens geom
_atom_sites_solution_primary direct
_atom_sites_solution_secondary difmap
_audit_creation_method SHELXL-97
_audit_update_record
;
2016-05-24 deposited with the CCDC.
2016-07-05 downloaded from the CCDC.
;
_cell_angle_alpha 93.17(3)
_cell_angle_beta 98.79(3)
_cell_angle_gamma 114.16(3)
_cell_formula_units_Z 2
_cell_length_a 8.8980(18)
_cell_length_b 9.2470(18)
_cell_length_c 14.663(3)
_cell_measurement_reflns_used 3609
_cell_measurement_temperature 173(2)
_cell_measurement_theta_max 27.48
_cell_measurement_theta_min 2.43
_cell_volume 1078.5(5)
_computing_cell_refinement 'DENZO-SMN (Otwinowski & Minor, 1997)'
_computing_data_collection 'COLLECT (2000)'
_computing_data_reduction 'DENZO-SMN (Otwinowski & Minor, 1997)'
_computing_molecular_graphics XSEED
_computing_publication_material 'SHELXL-97 (Sheldrick, 1997)'
_computing_structure_refinement 'SHELXL-97 (Sheldrick, 1997)'
_computing_structure_solution 'SHELXS-86 (Sheldrick, 1985)'
_diffrn_ambient_temperature 173(2)
_diffrn_measured_fraction_theta_full 0.996
_diffrn_measured_fraction_theta_max 0.996
_diffrn_measurement_device_type 'NONIUS KAPPA CCD'
_diffrn_radiation_monochromator graphite
_diffrn_radiation_source 'fine-focus sealed tube'
_diffrn_radiation_type MoK\a
_diffrn_radiation_wavelength 0.71073
_diffrn_reflns_av_R_equivalents 0.0510
_diffrn_reflns_av_sigmaI/netI 0.0348
_diffrn_reflns_limit_h_max 11
_diffrn_reflns_limit_h_min -11
_diffrn_reflns_limit_k_max 11
_diffrn_reflns_limit_k_min -11
_diffrn_reflns_limit_l_max 19
_diffrn_reflns_limit_l_min -19
_diffrn_reflns_number 32962
_diffrn_reflns_theta_full 27.48
_diffrn_reflns_theta_max 27.48
_diffrn_reflns_theta_min 2.43
_exptl_absorpt_coefficient_mu 0.247
_exptl_absorpt_correction_type none
_exptl_crystal_colour COLOURLESS
_exptl_crystal_density_diffrn 1.250
_exptl_crystal_density_method 'not measured'
_exptl_crystal_description BLOCK
_exptl_crystal_F_000 428
_exptl_crystal_size_max 0.15
_exptl_crystal_size_mid 0.10
_exptl_crystal_size_min 0.06
_refine_diff_density_max 0.569
_refine_diff_density_min -0.897
_refine_diff_density_rms 0.065
_refine_ls_goodness_of_fit_ref 1.057
_refine_ls_hydrogen_treatment noref
_refine_ls_matrix_type full
_refine_ls_number_parameters 246
_refine_ls_number_reflns 4905
_refine_ls_number_restraints 6
_refine_ls_restrained_S_all 1.057
_refine_ls_R_factor_all 0.0816
_refine_ls_R_factor_gt 0.0561
_refine_ls_shift/su_max 0.000
_refine_ls_shift/su_mean 0.000
_refine_ls_structure_factor_coef Fsqd
_refine_ls_weighting_details 'calc w=1/[\s^2^(Fo^2^)+(0.0774P)^2^+0.8566P] where P=(Fo^2^+2Fc^2^)/3'
_refine_ls_weighting_scheme calc
_refine_ls_wR_factor_gt 0.1456
_refine_ls_wR_factor_ref 0.1640
_reflns_number_gt 3609
_reflns_number_total 4905
_reflns_threshold_expression >2sigma(I)
_cod_data_source_file c6ce01233g2.cif
_cod_data_source_block 1
_cod_depositor_comments
;
The following automatic conversions were performed:

'_symmetry_cell_setting' value 'TRICLINIC' changed to 'triclinic'
according to
/usr/data/users/saulius/crontab/automatic-downloads/rss-feeds/RSC/lib/dictionaries/cif_core.dic
dictionary named 'cif_core.dic' version 2.4.2 from 2011-04-26.

Automatic conversion script
Id: cif_fix_values 4268 2015-11-12 08:31:59Z antanas 

 Adding full bibliography for 7225812--7225819.cif.
;
_cod_original_cell_volume 1078.5(4)
_cod_original_sg_symbol_H-M P-1
_cod_database_code 7225812

loop_
_symmetry_equiv_pos_as_xyz
'x, y, z'
'-x, -y, -z'

loop_
_atom_site_label
_atom_site_type_symbol
_atom_site_fract_x
_atom_site_fract_y
_atom_site_fract_z
_atom_site_U_iso_or_equiv
_atom_site_adp_type
_atom_site_occupancy
_atom_site_symmetry_multiplicity
_atom_site_calc_flag
_atom_site_refinement_flags
_atom_site_disorder_assembly
_atom_site_disorder_group
Si1 Si 0.32768(8) 0.22467(8) 0.23502(4) 0.03043(18) Uani 1 1 d . . .
Cl1 Cl 0.27584(9) 0.27604(9) 0.51152(5) 0.03473(19) Uani 0.82 1 d P A 1
O1 O 0.4246(2) 0.2329(2) 0.34029(12) 0.0412(4) Uani 1 1 d . . .
C14 C 0.1233(3) 0.0431(3) 0.20611(16) 0.0303(5) Uani 1 1 d . . .
C8 C 0.4718(3) 0.2176(3) 0.15652(17) 0.0317(5) Uani 1 1 d . . .
C2 C 0.2891(3) 0.4067(3) 0.22002(16) 0.0316(5) Uani 1 1 d . . .
C18 C -0.0941(3) -0.1766(3) 0.09634(19) 0.0410(6) Uani 1 1 d . . .
H18 H -0.1357 -0.2321 0.0349 0.049 Uiso 1 1 calc R . .
C15 C 0.0284(3) -0.0145(3) 0.27504(18) 0.0357(5) Uani 1 1 d . . .
H15 H 0.0694 0.0399 0.3367 0.043 Uiso 1 1 calc R . .
C19 C 0.0581(3) -0.0413(3) 0.11648(17) 0.0343(5) Uani 1 1 d . . .
H19 H 0.1191 -0.0055 0.0682 0.041 Uiso 1 1 calc R . .
C13 C 0.4976(3) 0.3053(3) 0.08151(18) 0.0386(6) Uani 1 1 d . . .
H13 H 0.4397 0.3707 0.0695 0.046 Uiso 1 1 calc R . .
C9 C 0.5607(3) 0.1236(3) 0.1719(2) 0.0402(6) Uani 1 1 d . . .
H9 H 0.5466 0.0630 0.2228 0.048 Uiso 1 1 calc R . .
C3 C 0.1415(3) 0.4016(3) 0.16746(19) 0.0400(6) Uani 1 1 d . . .
H3 H 0.0542 0.3014 0.1394 0.048 Uiso 1 1 calc R . .
C7 C 0.4143(3) 0.5571(3) 0.25913(19) 0.0412(6) Uani 1 1 d . . .
H7 H 0.5163 0.5643 0.2947 0.049 Uiso 1 1 calc R . .
C10 C 0.6689(3) 0.1169(3) 0.1144(2) 0.0476(7) Uani 1 1 d . . .
H10 H 0.7275 0.0519 0.1259 0.057 Uiso 1 1 calc R . .
C17 C -0.1849(3) -0.2301(3) 0.1658(2) 0.0446(6) Uani 1 1 d . . .
H17 H -0.2888 -0.3225 0.1521 0.054 Uiso 1 1 calc R . .
C4 C 0.1202(4) 0.5409(4) 0.1556(2) 0.0471(7) Uani 1 1 d . . .
H4 H 0.0189 0.5350 0.1198 0.057 Uiso 1 1 calc R . .
C12 C 0.6059(3) 0.2992(4) 0.0238(2) 0.0468(7) Uani 1 1 d . . .
H12 H 0.6212 0.3598 -0.0270 0.056 Uiso 1 1 calc R . .
C11 C 0.6910(3) 0.2049(4) 0.0407(2) 0.0475(7) Uani 1 1 d . . .
H11 H 0.7651 0.2006 0.0014 0.057 Uiso 1 1 calc R . .
C16 C -0.1242(3) -0.1492(3) 0.2552(2) 0.0437(6) Uani 1 1 d . . .
H16 H -0.1866 -0.1855 0.3030 0.052 Uiso 1 1 calc R . .
C6 C 0.3938(4) 0.6957(3) 0.2474(2) 0.0494(7) Uani 1 1 d . . .
H6 H 0.4810 0.7964 0.2748 0.059 Uiso 1 1 calc R . .
C5 C 0.2464(4) 0.6877(4) 0.1958(2) 0.0488(7) Uani 1 1 d . . .
H5 H 0.2317 0.7827 0.1879 0.059 Uiso 1 1 calc R . .
H1 H 0.3743 0.2499 0.3919 0.080(12) Uiso 1 1 d R . .
N20 N 0.2505(4) 0.6002(4) 0.5293(2) 0.0359(6) Uiso 0.82 1 d P B 1
H20 H 0.2649 0.5115 0.5272 0.043 Uiso 0.82 1 calc PR B 1
C21 C 0.1724(4) 0.6287(4) 0.5951(2) 0.0389(7) Uiso 0.82 1 d P B 1
C22 C 0.1471(5) 0.7657(6) 0.5956(3) 0.0494(9) Uiso 0.82 1 d P B 1
H22 H 0.0910 0.7891 0.6405 0.059 Uiso 0.82 1 calc PR B 1
C25 C 0.3070(5) 0.6985(5) 0.4677(3) 0.0519(9) Uiso 0.82 1 d P B 1
H25 H 0.3632 0.6741 0.4232 0.062 Uiso 0.82 1 calc PR B 1
C26 C 0.1225(5) 0.5101(5) 0.6637(3) 0.0548(9) Uiso 0.82 1 d P B 1
H26A H 0.0845 0.4017 0.6318 0.082 Uiso 0.82 1 calc PR B 1
H26B H 0.0313 0.5182 0.6904 0.082 Uiso 0.82 1 calc PR B 1
H26C H 0.2193 0.5333 0.7135 0.082 Uiso 0.82 1 calc PR B 1
C24 C 0.2832(6) 0.8364(6) 0.4690(4) 0.0615(11) Uiso 0.82 1 d P B 1
H24 H 0.3241 0.9084 0.4255 0.074 Uiso 0.82 1 calc PR B 1
C23 C 0.2025(6) 0.8696(6) 0.5315(3) 0.0630(11) Uiso 0.82 1 d P B 1
H23 H 0.1837 0.9636 0.5315 0.076 Uiso 0.82 1 calc PR B 1
N27 N 0.2171(18) 0.551(2) 0.5524(10) 0.051(4) Uiso 0.18 1 d PD C 2
H27 H 0.2279 0.4608 0.5488 0.062 Uiso 0.18 1 calc PR C 2
C30 C 0.1685(18) 0.8277(19) 0.5618(11) 0.038(3) Uiso 0.18 1 d PD C 2
H30 H 0.1508 0.9223 0.5633 0.045 Uiso 0.18 1 calc PR C 2
C29 C 0.123(2) 0.716(2) 0.6222(14) 0.061(5) Uiso 0.18 1 d PD C 2
H29 H 0.0695 0.7368 0.6695 0.073 Uiso 0.18 1 calc PR C 2
C28 C 0.146(2) 0.579(2) 0.6217(12) 0.054(4) Uiso 0.18 1 d PD C 2
H28 H 0.1137 0.5078 0.6669 0.065 Uiso 0.18 1 calc PR C 2
C32 C 0.274(3) 0.647(2) 0.4881(15) 0.070(6) Uiso 0.18 1 d PD C 2
H32 H 0.3270 0.6248 0.4413 0.085 Uiso 0.18 1 calc PR C 2
C31 C 0.244(4) 0.780(3) 0.4989(18) 0.110(10) Uiso 0.18 1 d PD C 2
C33 C 0.3114 0.8866 0.4422 0.18(2) Uiso 0.18 1 d P C 2
H33A H 0.2431 0.8495 0.3793 0.271 Uiso 0.18 1 calc PR C 2
H33B H 0.4256 0.8984 0.4408 0.271 Uiso 0.18 1 calc PR C 2
H33C H 0.3150 0.9900 0.4648 0.271 Uiso 0.18 1 calc PR C 2
Cl2 Cl 0.2782 0.2016 0.5217 0.177 Uiso 0.18 1 d P D 2

loop_
_atom_site_aniso_label
_atom_site_aniso_U_11
_atom_site_aniso_U_22
_atom_site_aniso_U_33
_atom_site_aniso_U_23
_atom_site_aniso_U_13
_atom_site_aniso_U_12
Si1 0.0281(3) 0.0316(4) 0.0318(3) 0.0036(3) 0.0056(3) 0.0130(3)
Cl1 0.0413(4) 0.0379(4) 0.0300(4) 0.0024(3) 0.0089(3) 0.0213(3)
O1 0.0370(9) 0.0513(11) 0.0357(9) 0.0033(8) 0.0036(8) 0.0205(9)
C14 0.0311(12) 0.0293(11) 0.0343(12) 0.0062(9) 0.0059(9) 0.0166(10)
C8 0.0258(11) 0.0284(12) 0.0363(12) -0.0009(9) 0.0040(9) 0.0085(9)
C2 0.0321(12) 0.0322(12) 0.0323(12) 0.0048(9) 0.0117(10) 0.0134(10)
C18 0.0391(14) 0.0400(14) 0.0383(13) 0.0011(11) 0.0024(11) 0.0135(12)
C15 0.0377(13) 0.0347(13) 0.0352(13) 0.0048(10) 0.0096(10) 0.0148(11)
C19 0.0339(12) 0.0368(13) 0.0332(12) 0.0070(10) 0.0066(10) 0.0155(11)
C13 0.0341(13) 0.0450(15) 0.0410(14) 0.0064(11) 0.0076(11) 0.0207(12)
C9 0.0379(14) 0.0341(13) 0.0510(15) 0.0076(11) 0.0116(12) 0.0163(11)
C3 0.0346(13) 0.0402(14) 0.0472(15) 0.0062(11) 0.0101(11) 0.0172(11)
C7 0.0432(15) 0.0349(13) 0.0421(14) 0.0038(11) 0.0043(11) 0.0146(12)
C10 0.0427(15) 0.0440(15) 0.0650(19) 0.0034(14) 0.0141(14) 0.0263(13)
C17 0.0368(14) 0.0343(14) 0.0549(17) 0.0073(12) 0.0078(12) 0.0074(11)
C4 0.0462(16) 0.0534(17) 0.0545(17) 0.0152(14) 0.0145(13) 0.0310(14)
C12 0.0435(15) 0.0599(18) 0.0411(15) 0.0091(13) 0.0137(12) 0.0238(14)
C11 0.0379(14) 0.0582(18) 0.0501(16) -0.0002(13) 0.0163(12) 0.0222(13)
C16 0.0420(14) 0.0411(15) 0.0467(15) 0.0114(12) 0.0172(12) 0.0127(12)
C6 0.0622(19) 0.0336(14) 0.0488(16) 0.0050(12) 0.0107(14) 0.0169(13)
C5 0.0680(19) 0.0437(16) 0.0512(16) 0.0157(13) 0.0243(15) 0.0342(15)

loop_
_atom_type_symbol
_atom_type_description
_atom_type_scat_dispersion_real
_atom_type_scat_dispersion_imag
_atom_type_scat_source
C C 0.0033 0.0016 'International Tables Vol C Tables 4.2.6.8 and 6.1.1.4'
H H 0.0000 0.0000 'International Tables Vol C Tables 4.2.6.8 and 6.1.1.4'
N N 0.0061 0.0033 'International Tables Vol C Tables 4.2.6.8 and 6.1.1.4'
O O 0.0106 0.0060 'International Tables Vol C Tables 4.2.6.8 and 6.1.1.4'
Si Si 0.0817 0.0704 'International Tables Vol C Tables 4.2.6.8 and 6.1.1.4'
Cl Cl 0.1484 0.1585 'International Tables Vol C Tables 4.2.6.8 and 6.1.1.4'

loop_
_geom_angle_atom_site_label_1
_geom_angle_atom_site_label_2
_geom_angle_atom_site_label_3
_geom_angle
O1 Si1 C8 105.87(10)
O1 Si1 C2 111.65(11)
C8 Si1 C2 108.39(11)
O1 Si1 C14 110.59(11)
C8 Si1 C14 110.96(11)
C2 Si1 C14 109.33(11)
Si1 O1 H1 117.9
C19 C14 C15 117.1(2)
C19 C14 Si1 122.41(18)
C15 C14 Si1 120.53(18)
C13 C8 C9 117.1(2)
C13 C8 Si1 122.34(18)
C9 C8 Si1 120.52(19)
C7 C2 C3 117.2(2)
C7 C2 Si1 119.62(19)
C3 C2 Si1 123.09(19)
C17 C18 C19 120.0(2)
C17 C18 H18 120.0
C19 C18 H18 120.0
C16 C15 C14 121.6(2)
C16 C15 H15 119.2
C14 C15 H15 119.2
C18 C19 C14 121.6(2)
C18 C19 H19 119.2
C14 C19 H19 119.2
C12 C13 C8 121.7(2)
C12 C13 H13 119.2
C8 C13 H13 119.2
C10 C9 C8 121.4(3)
C10 C9 H9 119.3
C8 C9 H9 119.3
C4 C3 C2 121.2(3)
C4 C3 H3 119.4
C2 C3 H3 119.4
C6 C7 C2 121.8(3)
C6 C7 H7 119.1
C2 C7 H7 119.1
C11 C10 C9 119.8(3)
C11 C10 H10 120.1
C9 C10 H10 120.1
C18 C17 C16 120.0(2)
C18 C17 H17 120.0
C16 C17 H17 120.0
C5 C4 C3 120.1(3)
C5 C4 H4 120.0
C3 C4 H4 120.0
C11 C12 C13 119.7(3)
C11 C12 H12 120.1
C13 C12 H12 120.1
C10 C11 C12 120.2(2)
C10 C11 H11 119.9
C12 C11 H11 119.9
C17 C16 C15 119.8(2)
C17 C16 H16 120.1
C15 C16 H16 120.1
C5 C6 C7 120.0(3)
C5 C6 H6 120.0
C7 C6 H6 120.0
C6 C5 C4 119.8(3)
C6 C5 H5 120.1
C4 C5 H5 120.1
C25 N20 C21 123.5(3)
C25 N20 H20 118.3
C21 N20 H20 118.3
N20 C21 C22 117.4(4)
N20 C21 C26 117.7(3)
C22 C21 C26 125.0(4)
C21 C22 C23 120.6(4)
C21 C22 H22 119.7
C23 C22 H22 119.7
N20 C25 C24 119.1(4)
N20 C25 H25 120.5
C24 C25 H25 120.5
C23 C24 C25 120.3(5)
C23 C24 H24 119.9
C25 C24 H24 119.9
C24 C23 C22 119.2(5)
C24 C23 H23 120.4
C22 C23 H23 120.4
C32 N27 C28 127.0(17)
C32 N27 H27 116.5
C28 N27 H27 116.5
C31 C30 C29 108.8(19)
C31 C30 H30 125.6
C29 C30 H30 125.6
C28 C29 C30 127.1(18)
C28 C29 H29 116.5
C30 C29 H29 116.5
N27 C28 C29 114.8(17)
N27 C28 H28 122.6
C29 C28 H28 122.6
N27 C32 C31 111(2)
N27 C32 H32 124.5
C31 C32 H32 124.5
C33 C31 C30 115.1(18)
C33 C31 C32 113.4(14)
C30 C31 C32 131(2)
C31 C33 H33A 109.5
C31 C33 H33B 109.5
H33A C33 H33B 109.5
C31 C33 H33C 109.5
H33A C33 H33C 109.5
H33B C33 H33C 109.5

loop_
_geom_bond_atom_site_label_1
_geom_bond_atom_site_label_2
_geom_bond_distance
Si1 O1 1.6304(19)
Si1 C8 1.867(2)
Si1 C2 1.868(2)
Si1 C14 1.869(3)
O1 H1 0.9733
C14 C19 1.399(3)
C14 C15 1.404(3)
C8 C13 1.394(4)
C8 C9 1.401(3)
C2 C7 1.398(4)
C2 C3 1.399(4)
C18 C17 1.383(4)
C18 C19 1.391(4)
C18 H18 0.9500
C15 C16 1.391(4)
C15 H15 0.9500
C19 H19 0.9500
C13 C12 1.392(4)
C13 H13 0.9500
C9 C10 1.391(4)
C9 H9 0.9500
C3 C4 1.393(4)
C3 H3 0.9500
C7 C6 1.383(4)
C7 H7 0.9500
C10 C11 1.378(4)
C10 H10 0.9500
C17 C16 1.385(4)
C17 H17 0.9500
C4 C5 1.383(4)
C4 H4 0.9500
C12 C11 1.379(4)
C12 H12 0.9500
C11 H11 0.9500
C16 H16 0.9500
C6 C5 1.382(4)
C6 H6 0.9500
C5 H5 0.9500
N20 C25 1.324(6)
N20 C21 1.345(5)
N20 H20 0.8800
C21 C22 1.374(6)
C21 C26 1.508(5)
C22 C23 1.380(6)
C22 H22 0.9500
C25 C24 1.374(6)
C25 H25 0.9500
C26 H26A 0.9800
C26 H26B 0.9800
C26 H26C 0.9800
C24 C23 1.341(7)
C24 H24 0.9500
C23 H23 0.9500
N27 C32 1.3401(11)
N27 C28 1.3400(11)
N27 H27 0.8800
C30 C31 1.3701(11)
C30 C29 1.3702(11)
C30 H30 0.9500
C29 C28 1.3701(11)
C29 H29 0.9500
C28 H28 0.9500
C32 C31 1.3701(11)
C32 H32 0.9500
C31 C33 1.33(3)
C33 H33A 0.9800
C33 H33B 0.9800
C33 H33C 0.9800

loop_
_geom_hbond_atom_site_label_D
_geom_hbond_atom_site_label_H
_geom_hbond_atom_site_label_A
_geom_hbond_distance_DH
_geom_hbond_distance_HA
_geom_hbond_distance_DA
_geom_hbond_angle_DHA
O1 H1 Cl1 0.97 2.12 3.091(2) 174.8
O1 H1 Cl2 0.97 2.20 3.1134(19) 156.3
N20 H20 Cl1 0.88 2.22 3.096(3) 174.1
N27 H27 Cl2 0.88 2.63 3.508(16) 173.3
